data_7020275
loop_
_publ_author_name
'Bozic-Weber, Biljana'
'Chaurin, Valerie'
'Constable, Edwin C.'
'Housecroft, Catherine E.'
'Meuwly, Markus'
'Neuburger, Markus'
'Rudd, Jennifer A.'
'Sch\"onhofer, Ewald'
'Siegfried, Liselotte'

_publ_section_title
;
 Exploring copper(i)-based dye-sensitized solar cells: a complementary
 experimental and TD-DFT investigation.
;
_journal_issue 46
_journal_name_full 'Dalton transactions (Cambridge, England : 2003)'
_journal_page_first 14157
_journal_page_last 14169
_journal_paper_doi 10.1039/c2dt31159c
_journal_volume 41
_journal_year 2012
_chemical_formula_moiety 'C24 H24 Cu1 N4, F6 P'
_chemical_formula_sum 'C24 H24 Cu F6 N4 P'
_chemical_formula_weight 576.99
_space_group_IT_number 14
_symmetry_cell_setting monoclinic
_symmetry_space_group_name_Hall '-P 2ybc'
_symmetry_space_group_name_H-M 'P 1 21/c 1'
_atom_sites_solution_hydrogens difmap
_atom_sites_solution_primary direct
_audit_creation_date 11-10-10
_audit_creation_method CRYSTALS_ver_14.23
_cell_angle_alpha 90
_cell_angle_beta 94.692(2)
_cell_angle_gamma 90
_cell_formula_units_Z 4
_cell_length_a 12.7104(6)
_cell_length_b 21.9632(11)
_cell_length_c 8.7001(5)
_cell_measurement_reflns_used 9888
_cell_measurement_temperature 123
_cell_measurement_theta_max 36
_cell_measurement_theta_min 3
_cell_volume 2420.6(2)
_computing_cell_refinement 'Apex2 (Bruker AXS, 2006)'
_computing_data_collection 'Apex2 (Bruker AXS, 2006)'
_computing_data_reduction 'Apex2 (Bruker AXS, 2006)'
_computing_molecular_graphics 'CAMERON (Watkin et al., 1996)'
_computing_publication_material 'CRYSTALS (Betteridge et al., 2003)'
_computing_structure_refinement 'CRYSTALS (Betteridge et al., 2003)'
_computing_structure_solution 'SIR92 (Altomare et al., 1994)'
_diffrn_ambient_temperature 123
_diffrn_measured_fraction_theta_full 0.999
_diffrn_measured_fraction_theta_max 0.999
_diffrn_measurement_device Area
_diffrn_measurement_device_type 'Bruker Kappa Apex2'
_diffrn_measurement_method '\f & \w scans'
_diffrn_radiation_monochromator graphite
_diffrn_radiation_type 'Mo K\a'
_diffrn_radiation_wavelength 0.71073
_diffrn_reflns_av_R_equivalents 0.030
_diffrn_reflns_limit_h_max 19
_diffrn_reflns_limit_h_min -19
_diffrn_reflns_limit_k_max 29
_diffrn_reflns_limit_k_min -33
_diffrn_reflns_limit_l_max 13
_diffrn_reflns_limit_l_min -13
_diffrn_reflns_number 35645
_diffrn_reflns_theta_full 32.588
_diffrn_reflns_theta_max 32.588
_diffrn_reflns_theta_min 1.856
_diffrn_standards_number 0
_exptl_absorpt_coefficient_mu 1.036
_exptl_absorpt_correction_T_max 0.94
_exptl_absorpt_correction_T_min 0.87
_exptl_absorpt_correction_type multi-scan
_exptl_absorpt_process_details 'SADABS (Siemens, 1996)'
_exptl_crystal_colour red
_exptl_crystal_density_diffrn 1.583
_exptl_crystal_density_method 'not measured'
_exptl_crystal_description block
_exptl_crystal_F_000 1176
_exptl_crystal_size_max 0.210
_exptl_crystal_size_mid 0.130
_exptl_crystal_size_min 0.060
_refine_diff_density_max 0.54
_refine_diff_density_min -0.35
_refine_ls_extinction_method None
_refine_ls_goodness_of_fit_ref 1.0891
_refine_ls_hydrogen_treatment constr
_refine_ls_matrix_type full
_refine_ls_number_parameters 325
_refine_ls_number_reflns 6818
_refine_ls_number_restraints 0
_refine_ls_R_factor_all 0.0370
_refine_ls_R_factor_gt 0.0301
_refine_ls_shift/su_max 0.0016108
_refine_ls_shift/su_mean 0.0000845
_refine_ls_structure_factor_coef F
_refine_ls_weighting_details
;
Method, part 1, Chebychev polynomial, (Watkin, 1994, Prince, 1982)
[weight] = 1.0/[A~0~*T~0~(x)+A~1~*T~1~(x) ... +A~n-1~]*T~n-1~(x)]
where A~i~ are the Chebychev coefficients listed below and x= Fcalc/Fmax
Method = Robust Weighting (Prince, 1982)
W = [weight] * [1-(deltaF/6*sigmaF)^2^]^2^
A~i~ are:
0.186 0.186 0.100 0.310E-01 0.455E-02
;
_refine_ls_weighting_scheme calc
_refine_ls_wR_factor_all 0.0450
_refine_ls_wR_factor_gt 0.0312
_refine_ls_wR_factor_ref 0.0293
_reflns_limit_h_max 19
_reflns_limit_h_min -19
_reflns_limit_k_max 33
_reflns_limit_k_min 0
_reflns_limit_l_max 13
_reflns_limit_l_min 0
_reflns_number_gt 7537
_reflns_number_total 8817
_reflns_threshold_expression I>2.0\s(I)
_oxford_diffrn_Wilson_B_factor 0.00
_oxford_diffrn_Wilson_scale 0.00
_oxford_refine_ls_r_factor_ref 0.0274
_oxford_refine_ls_scale 0.11903(9)
_oxford_reflns_number_all 8801
_oxford_reflns_threshold_expression_ref I>3.0\s(I)
_oxford_structure_analysis_title 'jar95_123k_0ma in P2(1)/c'
_cod_data_source_file c2dt31159c.txt
_cod_data_source_block Cu(Me2bpy)2
_cod_depositor_comments
;
The following automatic conversions were performed:

'_symmetry_cell_setting' value 'Monoclinic' changed to 'monoclinic'
according to /home/saulius/struct/CIF-dictionaries/cif_core.dic
dictionary named 'cif_core.dic' version 2.4.2 from
2011-04-26.

'_atom_sites_solution_primary' value 'Direct' changed to
'direct' according to
/home/saulius/struct/CIF-dictionaries/cif_core.dic dictionary named
'cif_core.dic' version 2.4.2 from 2011-04-26.

Automatic conversion script
Id: cif_fix_values 1891 2012-01-12 08:04:46Z andrius 
;
_cod_original_sg_symbol_H-M 'P 21/c'
_cod_original_formula_sum 'C24 H24 Cu1 F6 N4 P1'
_cod_database_code 7020275

loop_
_symmetry_equiv_pos_as_xyz
x,y,z
-x,-y,-z
-x,y+1/2,-z+1/2
x,-y+1/2,z+1/2

loop_
_atom_site_label
_atom_site_type_symbol
_atom_site_fract_x
_atom_site_fract_y
_atom_site_fract_z
_atom_site_U_iso_or_equiv
_atom_site_occupancy
_atom_site_adp_type
_atom_site_refinement_flags_posn
Cu1 Cu 0.797948(10) 0.623983(6) 0.414035(15) 0.0159 1.0000 Uani .
N1 N 0.67509(7) 0.67277(4) 0.48301(10) 0.0153 1.0000 Uani .
N2 N 0.72406(7) 0.55652(4) 0.52680(10) 0.0149 1.0000 Uani .
N3 N 0.82863(7) 0.60298(4) 0.19315(10) 0.0151 1.0000 Uani .
N4 N 0.95102(7) 0.65169(4) 0.42438(10) 0.0140 1.0000 Uani .
C1 C 0.65649(9) 0.73250(5) 0.45918(13) 0.0191 1.0000 Uani .
C2 C 0.56662(10) 0.76054(6) 0.50752(15) 0.0262 1.0000 Uani .
C3 C 0.49521(10) 0.72664(6) 0.58280(16) 0.0290 1.0000 Uani .
C4 C 0.51463(9) 0.66519(6) 0.60907(15) 0.0244 1.0000 Uani .
C5 C 0.60552(8) 0.63963(5) 0.55808(12) 0.0157 1.0000 Uani .
C6 C 0.63282(8) 0.57457(5) 0.58262(12) 0.0149 1.0000 Uani .
C7 C 0.56960(8) 0.53437(5) 0.65813(13) 0.0187 1.0000 Uani .
C8 C 0.60070(9) 0.47396(5) 0.67356(14) 0.0220 1.0000 Uani .
C9 C 0.69278(9) 0.45532(5) 0.61311(14) 0.0214 1.0000 Uani .
C10 C 0.75349(8) 0.49773(5) 0.54050(13) 0.0174 1.0000 Uani .
C11 C 0.73682(10) 0.76728(6) 0.37838(15) 0.0249 1.0000 Uani .
C12 C 0.85482(9) 0.48051(6) 0.47528(16) 0.0246 1.0000 Uani .
C13 C 0.76352(8) 0.57470(5) 0.08605(13) 0.0180 1.0000 Uani .
C14 C 0.79976(10) 0.55375(5) -0.05161(13) 0.0216 1.0000 Uani .
C15 C 0.90481(10) 0.56090(6) -0.07697(14) 0.0256 1.0000 Uani .
C16 C 0.97245(9) 0.58969(6) 0.03347(14) 0.0226 1.0000 Uani .
C17 C 0.93138(8) 0.61088(5) 0.16695(12) 0.0150 1.0000 Uani .
C18 C 0.99680(8) 0.64273(5) 0.29051(12) 0.0143 1.0000 Uani .
C19 C 1.09834(8) 0.66295(5) 0.27024(13) 0.0176 1.0000 Uani .
C20 C 1.15521(8) 0.69258(5) 0.39105(14) 0.0192 1.0000 Uani .
C21 C 1.10937(8) 0.70103(5) 0.52846(14) 0.0189 1.0000 Uani .
C22 C 1.00629(8) 0.68063(5) 0.54111(12) 0.0160 1.0000 Uani .
C23 C 0.65157(9) 0.56521(6) 0.12203(16) 0.0261 1.0000 Uani .
C24 C 0.95203(9) 0.69151(6) 0.68489(13) 0.0227 1.0000 Uani .
P1 P 0.29951(2) 0.632972(13) -0.07919(3) 0.0184 1.0000 Uani .
F1 F 0.30415(9) 0.66872(5) 0.08121(12) 0.0502 1.0000 Uani .
F2 F 0.26007(8) 0.57415(4) 0.00577(13) 0.0425 1.0000 Uani .
F3 F 0.29674(9) 0.59734(6) -0.23808(12) 0.0511 1.0000 Uani .
F4 F 0.33844(7) 0.69273(4) -0.16159(12) 0.0368 1.0000 Uani .
F5 F 0.17971(6) 0.65360(5) -0.11454(12) 0.0426 1.0000 Uani .
F6 F 0.41977(7) 0.61292(5) -0.04272(13) 0.0454 1.0000 Uani .
H21 H 0.5553 0.8025 0.4876 0.0328 1.0000 Uiso R
H31 H 0.4333 0.7449 0.6162 0.0350 1.0000 Uiso R
H41 H 0.4667 0.6415 0.6596 0.0296 1.0000 Uiso R
H71 H 0.5062 0.5485 0.6967 0.0232 1.0000 Uiso R
H81 H 0.5596 0.4460 0.7268 0.0279 1.0000 Uiso R
H91 H 0.7159 0.4142 0.6221 0.0270 1.0000 Uiso R
H113 H 0.7133 0.8069 0.3518 0.0405 1.0000 Uiso R
H112 H 0.8018 0.7692 0.4412 0.0406 1.0000 Uiso R
H111 H 0.7514 0.7463 0.2851 0.0403 1.0000 Uiso R
H123 H 0.8767 0.4408 0.5058 0.0403 1.0000 Uiso R
H122 H 0.9091 0.5090 0.5055 0.0407 1.0000 Uiso R
H121 H 0.8456 0.4817 0.3643 0.0400 1.0000 Uiso R
H141 H 0.7523 0.5342 -0.1275 0.0266 1.0000 Uiso R
H151 H 0.9301 0.5466 -0.1704 0.0316 1.0000 Uiso R
H161 H 1.0456 0.5945 0.0188 0.0276 1.0000 Uiso R
H191 H 1.1275 0.6569 0.1755 0.0207 1.0000 Uiso R
H201 H 1.2238 0.7074 0.3789 0.0235 1.0000 Uiso R
H211 H 1.1459 0.7212 0.6128 0.0238 1.0000 Uiso R
H233 H 0.6071 0.5599 0.0304 0.0408 1.0000 Uiso R
H232 H 0.6273 0.5997 0.1771 0.0403 1.0000 Uiso R
H231 H 0.6474 0.5300 0.1873 0.0411 1.0000 Uiso R
H243 H 0.9994 0.6896 0.7733 0.0369 1.0000 Uiso R
H242 H 0.9193 0.7313 0.6782 0.0366 1.0000 Uiso R
H241 H 0.8968 0.6620 0.6908 0.0358 1.0000 Uiso R

loop_
_atom_site_aniso_label
_atom_site_aniso_U_11
_atom_site_aniso_U_22
_atom_site_aniso_U_33
_atom_site_aniso_U_23
_atom_site_aniso_U_13
_atom_site_aniso_U_12
Cu1 0.01191(5) 0.01870(6) 0.01788(6) -0.00057(5) 0.00635(4) -0.00072(4)
N1 0.0138(4) 0.0173(4) 0.0154(4) 0.0014(3) 0.0041(3) 0.0007(3)
N2 0.0118(3) 0.0173(4) 0.0159(4) 0.0005(3) 0.0028(3) 0.0003(3)
N3 0.0135(4) 0.0163(4) 0.0157(4) 0.0006(3) 0.0023(3) -0.0004(3)
N4 0.0124(3) 0.0148(4) 0.0152(4) 0.0002(3) 0.0033(3) 0.0005(3)
C1 0.0194(5) 0.0196(5) 0.0189(5) 0.0030(4) 0.0049(4) 0.0029(4)
C2 0.0271(6) 0.0215(5) 0.0313(6) 0.0060(4) 0.0111(5) 0.0097(4)
C3 0.0249(6) 0.0291(6) 0.0354(7) 0.0081(5) 0.0161(5) 0.0131(5)
C4 0.0189(5) 0.0272(6) 0.0290(6) 0.0069(4) 0.0132(4) 0.0067(4)
C5 0.0135(4) 0.0185(4) 0.0158(4) 0.0022(3) 0.0045(3) 0.0021(3)
C6 0.0115(4) 0.0186(4) 0.0149(4) 0.0012(3) 0.0021(3) -0.0002(3)
C7 0.0141(4) 0.0222(5) 0.0202(5) 0.0034(4) 0.0037(3) -0.0028(4)
C8 0.0187(5) 0.0218(5) 0.0256(5) 0.0042(4) 0.0025(4) -0.0057(4)
C9 0.0199(5) 0.0173(5) 0.0269(5) 0.0022(4) 0.0011(4) -0.0018(4)
C10 0.0145(4) 0.0171(4) 0.0204(5) -0.0003(4) 0.0009(3) 0.0006(3)
C11 0.0249(5) 0.0200(5) 0.0309(6) 0.0078(4) 0.0087(4) 0.0000(4)
C12 0.0190(5) 0.0205(5) 0.0353(6) -0.0004(4) 0.0080(4) 0.0045(4)
C13 0.0166(4) 0.0184(5) 0.0187(5) 0.0018(4) 0.0001(3) -0.0013(3)
C14 0.0260(5) 0.0218(5) 0.0169(5) -0.0018(4) 0.0008(4) -0.0038(4)
C15 0.0303(6) 0.0289(6) 0.0188(5) -0.0058(4) 0.0086(4) -0.0048(5)
C16 0.0215(5) 0.0271(5) 0.0204(5) -0.0046(4) 0.0096(4) -0.0038(4)
C17 0.0142(4) 0.0159(4) 0.0152(4) 0.0005(3) 0.0039(3) -0.0010(3)
C18 0.0126(4) 0.0140(4) 0.0168(4) 0.0006(3) 0.0040(3) 0.0001(3)
C19 0.0138(4) 0.0189(5) 0.0211(5) 0.0011(4) 0.0066(3) -0.0012(3)
C20 0.0132(4) 0.0179(5) 0.0269(5) 0.0005(4) 0.0043(4) -0.0025(3)
C21 0.0155(4) 0.0178(5) 0.0234(5) -0.0019(4) 0.0012(4) -0.0017(3)
C22 0.0151(4) 0.0159(4) 0.0173(4) -0.0008(3) 0.0027(3) 0.0004(3)
C23 0.0160(5) 0.0333(6) 0.0287(6) -0.0034(5) 0.0001(4) -0.0042(4)
C24 0.0212(5) 0.0297(6) 0.0178(5) -0.0057(4) 0.0049(4) -0.0030(4)
P1 0.01460(11) 0.01899(12) 0.02216(13) 0.00175(10) 0.00534(9) -0.00150(9)
F1 0.0497(6) 0.0676(7) 0.0367(5) -0.0236(5) 0.0235(4) -0.0306(5)
F2 0.0389(5) 0.0309(4) 0.0586(6) 0.0193(4) 0.0100(4) -0.0083(4)
F3 0.0515(6) 0.0639(7) 0.0402(5) -0.0278(5) 0.0180(4) -0.0227(5)
F4 0.0338(4) 0.0267(4) 0.0535(5) 0.0140(4) 0.0257(4) 0.0018(3)
F5 0.0163(3) 0.0609(6) 0.0514(6) 0.0231(5) 0.0084(3) 0.0070(4)
F6 0.0181(4) 0.0546(6) 0.0634(7) 0.0204(5) 0.0030(4) 0.0064(4)

loop_
_atom_type_symbol
_atom_type_scat_dispersion_real
_atom_type_scat_dispersion_imag
_atom_type_scat_Cromer_Mann_a1
_atom_type_scat_Cromer_Mann_b1
_atom_type_scat_Cromer_Mann_a2
_atom_type_scat_Cromer_Mann_b2
_atom_type_scat_Cromer_Mann_a3
_atom_type_scat_Cromer_Mann_b3
_atom_type_scat_Cromer_Mann_a4
_atom_type_scat_Cromer_Mann_b4
_atom_type_scat_Cromer_Mann_c
_atom_type_scat_source
C 0.0033 0.0016 2.3100 20.8439 1.0200 10.2075 1.5886 0.5687 0.8650 51.6512 0.2156 'International Tables Vol C 4.2.6.8 and 6.1.1.4'
H 0.0000 0.0000 0.4930 10.5109 0.3229 26.1257 0.1402 3.1424 0.0408 57.7998 0.0030 'International Tables Vol C 4.2.6.8 and 6.1.1.4'
N 0.0061 0.0033 12.2126 0.0057 3.1322 9.8933 2.0125 28.9975 1.1663 0.5826 -11.5290 'International Tables Vol C 4.2.6.8 and 6.1.1.4'
F 0.0171 0.0103 3.5392 10.2825 2.6412 4.2944 1.5170 0.2615 1.0243 26.1476 0.2776 'International Tables Vol C 4.2.6.8 and 6.1.1.4'
P 0.1023 0.0942 6.4345 1.9067 4.1791 27.1570 1.7800 0.5260 1.4908 68.1645 1.1149 'International Tables Vol C 4.2.6.8 and 6.1.1.4'
Cu 0.3201 1.2651 13.3380 3.5828 7.1676 0.2470 5.6158 11.3966 1.6735 64.8126 1.1910 'International Tables Vol C 4.2.6.8 and 6.1.1.4'

loop_
_geom_angle_atom_site_label_1
_geom_angle_atom_site_label_2
_geom_angle_atom_site_label_3
_geom_angle
_geom_angle_publ_flag
N1 Cu1 N2 81.13(4) yes
N1 Cu1 N3 127.51(4) yes
N2 Cu1 N3 114.67(4) yes
N1 Cu1 N4 125.93(4) yes
N2 Cu1 N4 132.08(4) yes
N3 Cu1 N4 81.59(3) yes
Cu1 N1 C1 126.88(7) yes
Cu1 N1 C5 114.11(7) yes
C1 N1 C5 119.00(9) yes
Cu1 N2 C6 113.60(7) yes
Cu1 N2 C10 126.97(7) yes
C6 N2 C10 119.29(9) yes
Cu1 N3 C13 126.93(7) yes
Cu1 N3 C17 112.94(7) yes
C13 N3 C17 119.27(9) yes
Cu1 N4 C18 113.22(7) yes
Cu1 N4 C22 127.81(7) yes
C18 N4 C22 118.78(9) yes
N1 C1 C2 121.51(10) yes
N1 C1 C11 116.87(9) yes
C2 C1 C11 121.62(10) yes
C1 C2 C3 119.49(11) yes
C1 C2 H21 119.4 no
C3 C2 H21 121.1 no
C2 C3 C4 119.21(11) yes
C2 C3 H31 120.7 no
C4 C3 H31 120.1 no
C3 C4 C5 118.79(11) yes
C3 C4 H41 120.2 no
C5 C4 H41 121.0 no
C4 C5 N1 122.00(10) yes
C4 C5 C6 122.31(9) yes
N1 C5 C6 115.69(9) yes
C5 C6 N2 115.37(9) yes
C5 C6 C7 122.78(9) yes
N2 C6 C7 121.86(10) yes
C6 C7 C8 118.71(10) yes
C6 C7 H71 119.9 no
C8 C7 H71 121.4 no
C7 C8 C9 119.29(10) yes
C7 C8 H81 120.1 no
C9 C8 H81 120.6 no
C8 C9 C10 119.43(10) yes
C8 C9 H91 121.0 no
C10 C9 H91 119.6 no
C9 C10 N2 121.39(10) yes
C9 C10 C12 121.89(10) yes
N2 C10 C12 116.72(10) yes
C1 C11 H113 111.8 no
C1 C11 H112 110.2 no
H113 C11 H112 110.0 no
C1 C11 H111 109.7 no
H113 C11 H111 108.3 no
H112 C11 H111 106.7 no
C10 C12 H123 111.6 no
C10 C12 H122 110.8 no
H123 C12 H122 109.9 no
C10 C12 H121 109.6 no
H123 C12 H121 108.3 no
H122 C12 H121 106.6 no
N3 C13 C14 121.24(10) yes
N3 C13 C23 117.43(10) yes
C14 C13 C23 121.32(10) yes
C13 C14 C15 119.41(11) yes
C13 C14 H141 120.3 no
C15 C14 H141 120.2 no
C14 C15 C16 119.58(11) yes
C14 C15 H151 119.9 no
C16 C15 H151 120.6 no
C15 C16 C17 118.46(11) yes
C15 C16 H161 120.8 no
C17 C16 H161 120.7 no
C16 C17 N3 122.01(10) yes
C16 C17 C18 122.51(9) yes
N3 C17 C18 115.48(9) yes
C17 C18 N4 115.89(8) yes
C17 C18 C19 122.09(9) yes
N4 C18 C19 122.01(10) yes
C18 C19 C20 119.03(10) yes
C18 C19 H191 120.2 no
C20 C19 H191 120.8 no
C19 C20 C21 119.13(10) yes
C19 C20 H201 120.4 no
C21 C20 H201 120.5 no
C20 C21 C22 119.24(10) yes
C20 C21 H211 121.2 no
C22 C21 H211 119.5 no
C21 C22 N4 121.78(10) yes
C21 C22 C24 120.92(10) yes
N4 C22 C24 117.28(9) yes
C13 C23 H233 110.7 no
C13 C23 H232 110.1 no
H233 C23 H232 108.9 no
C13 C23 H231 109.5 no
H233 C23 H231 109.9 no
H232 C23 H231 107.7 no
C22 C24 H243 111.7 no
C22 C24 H242 108.6 no
H243 C24 H242 109.5 no
C22 C24 H241 109.1 no
H243 C24 H241 110.4 no
H242 C24 H241 107.4 no
F1 P1 F2 89.07(6) yes
F1 P1 F3 179.15(6) yes
F2 P1 F3 91.08(6) yes
F1 P1 F4 89.86(6) yes
F2 P1 F4 178.88(6) yes
F3 P1 F4 89.99(6) yes
F1 P1 F5 89.73(6) yes
F2 P1 F5 89.32(5) yes
F3 P1 F5 91.11(6) yes
F4 P1 F5 90.34(5) yes
F1 P1 F6 89.75(6) yes
F2 P1 F6 90.95(5) yes
F3 P1 F6 89.41(6) yes
F4 P1 F6 89.37(5) yes
F5 P1 F6 179.41(6) yes

loop_
_geom_bond_atom_site_label_1
_geom_bond_atom_site_label_2
_geom_bond_distance
_geom_bond_publ_flag
Cu1 N1 2.0248(9) yes
Cu1 N2 2.0472(9) yes
Cu1 N3 2.0447(9) yes
Cu1 N4 2.0335(9) yes
N1 C1 1.3461(14) yes
N1 C5 1.3538(13) yes
N2 C6 1.3527(13) yes
N2 C10 1.3469(14) yes
N3 C13 1.3464(14) yes
N3 C17 1.3551(13) yes
N4 C18 1.3581(13) yes
N4 C22 1.3462(14) yes
C1 C2 1.3927(15) yes
C1 C11 1.4958(16) yes
C2 C3 1.3800(18) yes
C2 H21 0.946 no
C3 C4 1.3876(18) yes
C3 H31 0.950 no
C4 C5 1.3894(14) yes
C4 H41 0.937 no
C5 C6 1.4819(15) yes
C6 C7 1.3939(14) yes
C7 C8 1.3878(16) yes
C7 H71 0.950 no
C8 C9 1.3838(16) yes
C8 H81 0.952 no
C9 C10 1.3935(15) yes
C9 H91 0.950 no
C10 C12 1.4978(15) yes
C11 H113 0.943 no
C11 H112 0.953 no
C11 H111 0.964 no
C12 H123 0.947 no
C12 H122 0.953 no
C12 H121 0.963 no
C13 C14 1.3958(16) yes
C13 C23 1.4964(16) yes
C14 C15 1.3801(17) yes
C14 H141 0.959 no
C15 C16 1.3881(17) yes
C15 H151 0.951 no
C16 C17 1.3916(15) yes
C16 H161 0.954 no
C17 C18 1.4800(15) yes
C18 C19 1.3897(14) yes
C19 C20 1.3879(16) yes
C19 H191 0.941 no
C20 C21 1.3846(16) yes
C20 H201 0.945 no
C21 C22 1.3975(15) yes
C21 H211 0.946 no
C22 C24 1.4962(15) yes
C23 H233 0.946 no
C23 H232 0.961 no
C23 H231 0.963 no
C24 H243 0.938 no
C24 H242 0.969 no
C24 H241 0.959 no
P1 F1 1.5981(10) yes
P1 F2 1.5897(9) yes
P1 F3 1.5864(10) yes
P1 F4 1.5935(8) yes
P1 F5 1.5943(9) yes
P1 F6 1.5974(9) yes
